data_1567967
loop_
_publ_author_name
'Yakubov, Shahboz'
'Stockerl, Willibald J.'
'Tian, Xianhai'
'Shahin, Ahmed'
'Mandigma, Mark John P.'
'Gschwind, Ruth M.'
'Barham, Joshua P.'

_publ_section_title
;
 Benzoates as photosensitization catalysts and auxiliaries in efficient,
 practical, light-powered direct C(sp3)--H fluorinations
;
_journal_name_full 'Chemical Science'
_journal_paper_doi 10.1039/D2SC05735B
_journal_year 2022
_chemical_absolute_configuration ad
_chemical_formula_moiety 'C25 H35.086 F0.914 O5'
_chemical_formula_sum 'C25 H35.086 F0.914 O5'
_chemical_formula_weight 433.023
_chemical_name_systematic 'SY 635'
_space_group_crystal_system monoclinic
_space_group_IT_number 4
_space_group_name_Hall 'P 2yb'
_space_group_name_H-M_alt 'P 1 21 1'
_symmetry_Int_Tables_number 4
_atom_sites_solution_primary dual
_audit_creation_date 2022-09-28
_audit_creation_method
;
Olex2 1.5-alpha
(compiled 2022.06.10 svn.r3fa896fb for OlexSys, GUI svn.r6535)
;
_audit_update_record
;
2022-10-11 deposited with the CCDC.	2022-10-31 downloaded from the CCDC.
;
_cell_angle_alpha 90
_cell_angle_beta 108.458(4)
_cell_angle_gamma 90
_cell_formula_units_Z 2
_cell_length_a 10.4636(4)
_cell_length_b 6.90652(18)
_cell_length_c 16.1323(6)
_cell_measurement_reflns_used 3924
_cell_measurement_temperature 123.00(10)
_cell_measurement_theta_max 73.2540
_cell_measurement_theta_min 2.8700
_cell_volume 1105.86(7)
_computing_cell_refinement 'CrysAlisPro 1.171.43.39a (Rigaku OD, 2022)'
_computing_data_collection 'CrysAlisPro system (CCD 42.68a 64-bit (release 08-09-2022))'
_computing_data_reduction 'CrysAlisPro 1.171.43.39a (Rigaku OD, 2022)'
_computing_molecular_graphics 'Olex2 1.5-alpha (Dolomanov et al., 2009)'
_computing_publication_material 'Olex2 1.5-alpha (Dolomanov et al., 2009)'
_computing_structure_refinement 'olex2.refine 1.5-alpha (Bourhis et al., 2015)'
_computing_structure_solution 'SHELXT  (Sheldrick, 2015)'
_diffrn_ambient_environment N~2~
_diffrn_ambient_temperature 123.00(10)
_diffrn_detector 'Hybrid Pixel Array Detector'
_diffrn_detector_area_resol_mean 10.0000
_diffrn_detector_type 'HyPix-Arc 150'
_diffrn_measured_fraction_theta_full 0.9895
_diffrn_measured_fraction_theta_max 0.9686
_diffrn_measurement_details
;
List of Runs (angles in degrees, time in seconds):

  # Type    Start    End  Width  t~exp~   \w     \q     \k     \f   Frames
#--------------------------------------------------------------------------
  1  \w     43.00  68.00   0.50    1.20    --   78.43-111.00-136.00   50
  2  \w     19.00  81.00   0.50    1.20    --   60.79-111.00-136.00  124
  3  \w     33.00  94.00   0.50    1.20    --   74.37-111.00-136.00  122
  4  \w     38.00  84.00   0.50    1.20    --   82.00-121.00  23.12   92
  5  \w     40.00 109.00   0.50    1.20    --   82.00  -3.00  79.79  138
  6  \w     43.00  81.00   0.50    1.20    --   82.00  -4.00  35.96   76
  7  \w     11.00  36.00   0.50    1.20    --   60.79 -30.00-180.00   50
  8  \w     48.00  75.00   0.50    1.20    --   82.00  -4.00  -8.27   54
  9  \w     89.00 122.00   0.50    1.20    --   82.00  93.00 -49.80   66
 10  \w     47.00  94.00   0.50    1.20    --   82.00   1.00 -52.18   94
 11  \w     64.00  99.00   0.50    1.20    --   56.00  61.00  44.78   70
 12  \w     55.00  81.00   0.50    1.20    --   44.00  68.00 114.88   52
 13  \w     87.00 130.00   0.50    1.20    --   82.00  18.00 178.23   86
 14  \w     96.00 128.00   0.50    1.20    --   82.00  50.00  90.46   64
 15  \w     90.00 127.00   0.50    1.20    --   82.00  57.00  58.98   74
 16  \w     55.00 100.00   0.50    1.20    --   82.00  20.00  35.66   90
 17  \w     98.00 124.00   0.50    1.20    --   82.00  61.00-177.94   52
 18  \w    -74.00 -49.00   0.50    1.20    --  -80.00  70.00  83.56   50
 19  \w    -87.00 -42.00   0.50    1.20    --  -80.00  97.00 124.13   90
 20  \w   -105.00 -61.00   0.50    1.20    --  -80.00 121.00  21.68   88
 21  \w    -81.00 -19.00   0.50    1.20    --  -61.39 111.00 -43.00  124
 22  \w    -86.00 -38.00   0.50    1.20    --  -75.76 111.00 -43.00   96
 23  \w    -90.00 -44.00   0.50    1.20    --  -80.00  95.00 -52.24   92
 24  \w   -123.00 -98.00   0.50    1.20    --  -80.00 -44.00-147.75   50
 25  \w   -122.00 -91.00   0.50    1.20    --  -80.00 -57.00-157.24   62
 26  \w   -106.00 -81.00   0.50    1.20    --  -80.00 -79.00 -94.18   50
 27  \w   -109.00 -84.00   0.50    1.20    --  -72.00 -74.00-107.08   50
 28  \w   -115.00 -89.00   0.50    1.20    --  -80.00 -76.00 -43.69   52
 29  \w   -124.00 -97.00   0.50    1.20    --  -80.00 -57.00   8.47   54
 30  \w   -113.00 -86.00   0.50    1.20    --  -68.00 -51.00  70.95   54
 31  \w   -111.00 -77.00   0.50    1.20    --  -68.00 -50.00 -60.77   68
 32  \w   -111.00 -85.00   0.50    1.20    --  -80.00 -81.00 -62.75   52
 33  \w   -113.00 -74.00   0.50    1.20    --  -75.28-125.00 -90.00   78
;
_diffrn_measurement_device 'four-circle diffractometer'
_diffrn_measurement_device_type 'XtaLAB Synergy R, DW system, HyPix-Arc 150'
_diffrn_measurement_method '\w scans'
_diffrn_orient_matrix_type 'CrysAlisPro convention (1999,Acta A55,543-557)'
_diffrn_orient_matrix_UB_11 0.1314916000
_diffrn_orient_matrix_UB_12 0.0990931000
_diffrn_orient_matrix_UB_13 -0.0006567000
_diffrn_orient_matrix_UB_21 -0.0361829000
_diffrn_orient_matrix_UB_22 -0.0398116000
_diffrn_orient_matrix_UB_23 -0.0987179000
_diffrn_orient_matrix_UB_31 -0.0740229000
_diffrn_orient_matrix_UB_32 0.1958175000
_diffrn_orient_matrix_UB_33 -0.0197038000
_diffrn_radiation_monochromator mirror
_diffrn_radiation_probe x-ray
_diffrn_radiation_type 'Cu K\a'
_diffrn_radiation_wavelength 1.54184
_diffrn_reflns_av_R_equivalents 0.0407
_diffrn_reflns_av_unetI/netI 0.0565
_diffrn_reflns_Laue_measured_fraction_full 0.9895
_diffrn_reflns_Laue_measured_fraction_max 0.9686
_diffrn_reflns_limit_h_max 13
_diffrn_reflns_limit_h_min -12
_diffrn_reflns_limit_k_max 8
_diffrn_reflns_limit_k_min -8
_diffrn_reflns_limit_l_max 19
_diffrn_reflns_limit_l_min -20
_diffrn_reflns_number 11859
_diffrn_reflns_point_group_measured_fraction_full 0.8780
_diffrn_reflns_point_group_measured_fraction_max 0.8444
_diffrn_reflns_theta_full 67.6840
_diffrn_reflns_theta_max 75.16
_diffrn_reflns_theta_min 2.89
_diffrn_source 'Rotating-anode X-ray tube'
_diffrn_source_type 'Rigaku (Cu) X-ray Source'
_exptl_absorpt_coefficient_mu 0.768
_exptl_absorpt_correction_T_max 1.00000
_exptl_absorpt_correction_T_min 0.63507
_exptl_absorpt_correction_type multi-scan
_exptl_absorpt_process_details
;
CrysAlisPro 1.171.43.39a (Rigaku Oxford Diffraction, 2022)
Empirical absorption correction using spherical harmonics,
implemented in SCALE3 ABSPACK scaling algorithm.
;
_exptl_crystal_colour 'clear colourless'
_exptl_crystal_colour_lustre clear
_exptl_crystal_colour_primary colourless
_exptl_crystal_density_diffrn 1.300
_exptl_crystal_description needle
_exptl_crystal_F_000 468.262
_exptl_crystal_size_max 0.256
_exptl_crystal_size_mid 0.031
_exptl_crystal_size_min 0.028
_refine_diff_density_max 0.2077
_refine_diff_density_min -0.2155
_refine_diff_density_rms 0.0549
_refine_ls_abs_structure_details 'Hooft, R.W.W., Straver, L.H., Spek, A.L. (2010). J. Appl. Cryst., 43, 665-668.'
_refine_ls_abs_structure_Flack 0.12(12)
_refine_ls_d_res_high 0.7975
_refine_ls_d_res_low 15.3024
_refine_ls_goodness_of_fit_ref 1.0399
_refine_ls_hydrogen_treatment mixed
_refine_ls_matrix_type full
_refine_ls_number_constraints 17
_refine_ls_number_parameters 413
_refine_ls_number_reflns 3857
_refine_ls_number_restraints 13
_refine_ls_restrained_S_all 1.0381
_refine_ls_R_factor_all 0.0666
_refine_ls_R_factor_gt 0.0443
_refine_ls_shift/su_max -0.0010
_refine_ls_shift/su_mean 0.0001
_refine_ls_structure_factor_coef Fsqd
_refine_ls_weighting_details 'w=1/[\s^2^(Fo^2^)+(0.0485P)^2^+0.1782P] where P=(Fo^2^+2Fc^2^)/3'
_refine_ls_weighting_scheme calc
_refine_ls_wR_factor_gt 0.0947
_refine_ls_wR_factor_ref 0.1052
_reflns_Friedel_coverage 0.697
_reflns_limit_h_max 12
_reflns_limit_h_min -13
_reflns_limit_k_max 8
_reflns_limit_k_min -8
_reflns_limit_l_max 20
_reflns_limit_l_min -19
_reflns_number_gt 2981
_reflns_number_total 3857
_reflns_threshold_expression I>=2u(I)
_cod_data_source_file d2sc05735b2.cif
_cod_data_source_block V108
_cod_original_cell_volume 1105.87(7)
_cod_original_sg_symbol_Hall ' P 2yb'
_cod_database_code 1567967
_chemical_oxdiff_formula 'C25 H35 F O5'
_chemical_oxdiff_usercomment Yabukov_Barham_SY635
_olex2_refinement_description
;
1. Fixed Uiso
 At 1.2 times of:
  All C(H) groups, All C(H,H) groups
 At 1.5 times of:
  All C(H,H,H) groups
2. Uiso/Uaniso restraints and constraints
F1 \\sim C00E: within 2A with sigma of 0.01 and sigma for terminal atoms of
0.01 within 2A
Uanis(F4) \\sim Ueq: with sigma of 0.01 and sigma for terminal atoms of 0.01
3. Others
 Sof(H00w)=1-FVAR(1)
 Sof(F002)=FVAR(1)
 Sof(H00y)=1-FVAR(2)
 Sof(F4)=FVAR(2)
 Sof(H00E)=1-FVAR(3)
 Sof(F1)=FVAR(3)
4.a Ternary CH refined with riding coordinates:
 C00E(H00E)
4.b Secondary CH2 refined with riding coordinates:
 C00Q(H00v,H00w), C00R(H00y,H00x)
4.c Idealised Me refined as rotating group with stretchable bonds:
 C00V(H2,Hd,He)
;
_olex2_date_sample_data_collection 2022-09-27
_olex2_date_sample_submission 2022-08-26
_olex2_diffrn_ambient_temperature_device 'Oxford Cryosystems'
_olex2_exptl_crystal_mounting_method 'The crystal was mounted on a MITIGEN holder with mineral oil'
_olex2_submission_original_sample_id 'SY 635'
_olex2_submission_special_instructions 'No special instructions were received'
_oxdiff_exptl_absorpt_empirical_details
;
Empirical correction (ABSPACK) includes:
- Absorption correction using spherical harmonics
- Frame scaling
;
_oxdiff_exptl_absorpt_empirical_full_max 1.738
_oxdiff_exptl_absorpt_empirical_full_min 0.517

loop_
_space_group_symop_id
_space_group_symop_operation_xyz
1 x,y,z
2 -x,y+1/2,-z

loop_
_atom_site_label
_atom_site_type_symbol
_atom_site_fract_x
_atom_site_fract_y
_atom_site_fract_z
_atom_site_U_iso_or_equiv
_atom_site_adp_type
_atom_site_occupancy
_atom_site_refinement_flags_posn
_atom_site_refinement_flags_adp
_atom_site_disorder_group
O001 O 0.57370(18) 0.0619(3) 0.54352(12) 0.0286(5) Uani 1.000000 . . .
F002 F 0.83035(18) 0.2380(3) 0.62292(12) 0.0299(7) Uani 0.808(6) . . 1
O003 O 0.60258(19) 0.7502(3) 0.74798(14) 0.0327(5) Uani 1.000000 . . .
O004 O 0.0255(2) 0.3564(3) 0.38426(14) 0.0356(5) Uani 1.000000 . . .
O005 O 1.2631(2) 0.9942(4) 0.91387(15) 0.0516(7) Uani 1.000000 . . .
C006 C 0.5029(3) 0.0689(4) 0.59024(17) 0.0209(6) Uani 1.000000 . . .
C007 C 0.6906(3) 0.4253(4) 0.77963(18) 0.0206(6) Uani 1.000000 . . .
O008 O 1.3300(2) 0.7021(5) 0.88229(18) 0.0668(9) Uani 1.000000 . . .
C009 C 0.4128(3) 0.3428(4) 0.65410(18) 0.0206(6) Uani 1.000000 . . .
H009 H 0.409(3) 0.404(5) 0.6026(19) 0.024(8) Uiso 1.000000 . . .
C00A C 0.5805(3) 0.5773(4) 0.75374(17) 0.0236(6) Uani 1.000000 . . .
C00B C 0.6643(2) 0.3089(4) 0.69235(17) 0.0208(6) Uani 1.000000 . . .
H00B H 0.657(2) 0.415(4) 0.6443(17) 0.015(7) Uiso 1.000000 . . .
C00C C 0.1198(3) 0.3501(4) 0.45169(18) 0.0253(6) Uani 1.000000 . . .
C00D C 0.1393(3) 0.4916(5) 0.5253(2) 0.0272(6) Uani 1.000000 . . .
H00a H 0.217(3) 0.573(5) 0.5278(18) 0.028(8) Uiso 1.000000 . . .
H00c H 0.061(2) 0.587(4) 0.5130(16) 0.013(6) Uiso 1.000000 . . .
C00E C 0.8379(2) 0.4943(4) 0.79758(18) 0.0227(6) Uani 1.000000 . U .
H00E H 0.8386(2) 0.5983(4) 0.75460(18) 0.0272(7) Uiso 0.973(4) R . 2
C00F C 0.2753(2) 0.2368(5) 0.63546(17) 0.0220(6) Uani 1.000000 . . .
C00G C 0.2543(3) 0.0956(4) 0.55808(18) 0.0225(6) Uani 1.000000 . . .
H00G H 0.171(3) 0.023(5) 0.5557(19) 0.031(8) Uiso 1.000000 . . .
C00H C 0.5327(3) 0.1960(4) 0.66957(17) 0.0204(6) Uani 1.000000 . . .
H00H H 0.530(3) 0.112(5) 0.7174(19) 0.025(8) Uiso 1.000000 . . .
C00I C 0.6778(3) 0.2984(5) 0.85489(19) 0.0269(7) Uani 1.000000 . . .
H00d H 0.695(3) 0.371(6) 0.908(2) 0.047(10) Uiso 1.000000 . . .
H00f H 0.588(3) 0.244(5) 0.8430(19) 0.032(8) Uiso 1.000000 . . .
H00i H 0.748(3) 0.184(6) 0.867(2) 0.040(9) Uiso 1.000000 . . .
C00J C 0.1578(3) 0.3834(5) 0.6110(2) 0.0262(7) Uani 1.000000 . . .
H00j H 0.170(3) 0.470(6) 0.660(2) 0.042(10) Uiso 1.000000 . . .
H00k H 0.073(3) 0.311(5) 0.604(2) 0.039(9) Uiso 1.000000 . . .
C00K C 0.9122(3) 0.5699(5) 0.88992(19) 0.0266(6) Uani 1.000000 . . .
H00l H 0.914(3) 0.460(5) 0.931(2) 0.033(8) Uiso 1.000000 . . .
C00L C 0.3741(3) -0.0446(4) 0.5711(2) 0.0250(6) Uani 1.000000 . . .
H00m H 0.356(3) -0.123(6) 0.514(2) 0.044(10) Uiso 1.000000 . . .
H00n H 0.384(3) -0.125(5) 0.6207(19) 0.022(8) Uiso 1.000000 . . .
C00M C 0.4389(3) 0.4964(5) 0.72676(19) 0.0238(6) Uani 1.000000 . . .
H00o H 0.374(3) 0.604(5) 0.7074(18) 0.022(7) Uiso 1.000000 . . .
H00p H 0.430(3) 0.448(5) 0.782(2) 0.036(9) Uiso 1.000000 . . .
C00N C 0.2678(3) 0.1257(5) 0.7162(2) 0.0294(7) Uani 1.000000 . . .
H00q H 0.344(3) 0.039(5) 0.743(2) 0.037(9) Uiso 1.000000 . . .
H00r H 0.260(3) 0.219(5) 0.766(2) 0.035(8) Uiso 1.000000 . . .
H00s H 0.183(3) 0.063(5) 0.6989(19) 0.030(8) Uiso 1.000000 . . .
C00O C 1.2406(3) 0.8146(6) 0.8810(2) 0.0432(9) Uani 1.000000 . . .
C00P C 0.2262(3) 0.1949(5) 0.46858(18) 0.0253(6) Uani 1.000000 . . .
H00t H 0.191(3) 0.095(5) 0.4168(19) 0.024(7) Uiso 1.000000 . . .
H00u H 0.306(3) 0.258(5) 0.4607(18) 0.028(8) Uiso 1.000000 . . .
C00Q C 0.7983(3) 0.2059(5) 0.70215(18) 0.0290(7) Uani 1.000000 . . .
H00v H 0.7933(3) 0.0683(5) 0.71797(18) 0.0348(8) Uiso 1.000000 R . 2
H00w H 0.8200(3) 0.2121(5) 0.64675(18) 0.0348(8) Uiso 0.192(6) R . 2
C00R C 0.9051(3) 0.3120(5) 0.7746(2) 0.0284(7) Uani 1.000000 . . .
H00y H 0.9818(3) 0.3491(5) 0.7544(2) 0.0341(8) Uiso 0.922(6) R . 2
H00x H 0.9392(3) 0.2276(5) 0.8265(2) 0.0341(8) Uiso 1.000000 R . 1
C00S C 1.0622(3) 0.6089(5) 0.90474(19) 0.0289(7) Uani 1.000000 . . .
H00z H 1.105(3) 0.647(5) 0.970(2) 0.0346(8) Uiso 1.000000 R . .
H H 1.117(3) 0.481(5) 0.8960(19) 0.0346(8) Uiso 1.000000 R . .
C00T C 1.0932(3) 0.7692(5) 0.8482(2) 0.0383(8) Uani 1.000000 . . .
H00 H 1.038(3) 0.901(6) 0.847(2) 0.056(11) Uiso 1.000000 . . .
Ha H 1.066(3) 0.717(5) 0.784(2) 0.033(8) Uiso 1.000000 . . .
C00U C 0.8448(3) 0.7451(6) 0.9164(2) 0.0372(8) Uani 1.000000 . . .
H1 H 0.852(4) 0.853(7) 0.880(3) 0.062(13) Uiso 1.000000 . . .
Hb H 0.740(3) 0.720(6) 0.916(2) 0.041(9) Uiso 1.000000 . . .
Hc H 0.902(3) 0.778(6) 0.981(2) 0.051(10) Uiso 1.000000 . . .
C00V C 1.4037(4) 1.0514(7) 0.9487(3) 0.0763(16) Uani 1.000000 . . .
H2 H 1.4602(16) 0.988(4) 0.9088(16) 0.114(2) Uiso 1.000000 GR . .
Hd H 1.4111(5) 1.209(4) 0.9475(17) 0.114(2) Uiso 1.000000 GR . .
He H 1.4455(15) 1.000(4) 1.0160(18) 0.114(2) Uiso 1.000000 GR . .
F4 F 0.9904(19) 0.3696(8) 0.7299(14) 0.032(7) Uani 0.078(6) . U 1
F1 F 0.836(5) 0.6555(8) 0.736(3) 0.023(6) Uani 0.027(4) . U 1

loop_
_atom_site_aniso_label
_atom_site_aniso_U_11
_atom_site_aniso_U_22
_atom_site_aniso_U_33
_atom_site_aniso_U_12
_atom_site_aniso_U_13
_atom_site_aniso_U_23
O001 0.0291(10) 0.0260(12) 0.0303(11) -0.0010(9) 0.0088(9) -0.0056(10)
F002 0.0247(11) 0.0387(14) 0.0273(12) 0.0009(9) 0.0099(8) -0.0057(11)
O003 0.0268(10) 0.0165(11) 0.0458(13) -0.0006(9) -0.0012(9) 0.0008(11)
O004 0.0311(11) 0.0357(14) 0.0306(11) 0.0022(10) -0.0035(9) 0.0022(11)
O005 0.0534(15) 0.0537(18) 0.0409(14) -0.0272(13) 0.0052(12) 0.0029(14)
C006 0.0216(13) 0.0149(14) 0.0221(13) 0.0044(11) 0.0012(11) -0.0006(12)
C007 0.0201(14) 0.0174(15) 0.0213(13) 0.0021(10) 0.0024(11) -0.0001(12)
O008 0.0357(14) 0.089(2) 0.0727(19) 0.0005(15) 0.0129(14) -0.0043(19)
C009 0.0196(13) 0.0200(15) 0.0207(14) -0.0004(11) 0.0042(11) 0.0006(13)
C00A 0.0247(14) 0.0246(16) 0.0198(14) 0.0004(12) 0.0046(11) -0.0043(13)
C00B 0.0182(12) 0.0214(15) 0.0202(14) 0.0004(11) 0.0022(11) -0.0015(12)
C00C 0.0234(14) 0.0248(17) 0.0262(15) -0.0019(12) 0.0055(13) 0.0057(13)
C00D 0.0226(15) 0.0242(16) 0.0324(16) 0.0041(13) 0.0050(12) 0.0026(15)
C00E 0.0178(13) 0.0209(15) 0.0267(14) -0.0025(11) 0.0033(11) 0.0011(13)
C00F 0.0198(13) 0.0236(16) 0.0210(13) -0.0028(12) 0.0044(10) -0.0000(13)
C00G 0.0204(14) 0.0210(16) 0.0230(14) -0.0024(12) 0.0026(11) 0.0013(13)
C00H 0.0209(13) 0.0175(15) 0.0194(13) -0.0005(11) 0.0018(11) -0.0003(12)
C00I 0.0272(16) 0.0286(18) 0.0223(15) -0.0015(13) 0.0043(13) -0.0002(13)
C00J 0.0206(14) 0.0287(18) 0.0295(16) -0.0010(12) 0.0083(13) -0.0048(14)
C00K 0.0266(14) 0.0243(16) 0.0237(14) -0.0020(12) 0.0004(12) -0.0003(14)
C00L 0.0267(15) 0.0184(16) 0.0246(15) -0.0015(12) 0.0008(12) 0.0007(14)
C00M 0.0221(14) 0.0212(16) 0.0262(15) 0.0031(12) 0.0050(12) -0.0009(14)
C00N 0.0241(15) 0.035(2) 0.0265(16) -0.0081(14) 0.0051(13) 0.0011(15)
C00O 0.0394(19) 0.055(3) 0.0337(18) -0.0143(18) 0.0094(15) 0.0048(18)
C00P 0.0271(15) 0.0246(17) 0.0223(15) 0.0005(12) 0.0052(12) 0.0020(13)
C00Q 0.0238(14) 0.0294(18) 0.0325(16) 0.0003(12) 0.0072(12) -0.0047(15)
C00R 0.0213(14) 0.0288(17) 0.0324(16) 0.0021(12) 0.0047(12) -0.0033(14)
C00S 0.0263(15) 0.0301(19) 0.0237(15) -0.0027(13) -0.0013(12) 0.0012(14)
C00T 0.0335(17) 0.039(2) 0.0373(18) -0.0067(15) 0.0039(15) 0.0088(17)
C00U 0.0319(17) 0.037(2) 0.0387(19) -0.0042(15) 0.0051(15) -0.0153(18)
C00V 0.059(3) 0.101(4) 0.057(3) -0.046(3) 0.001(2) 0.011(3)
F4 0.028(9) 0.040(11) 0.034(9) -0.003(4) 0.018(4) -0.011(5)
F1 0.017(10) 0.019(10) 0.028(10) -0.006(5) 0.001(5) 0.002(5)

loop_
_atom_type_symbol
_atom_type_scat_dispersion_real
_atom_type_scat_dispersion_imag
_atom_type_scat_Cromer_Mann_a1
_atom_type_scat_Cromer_Mann_a2
_atom_type_scat_Cromer_Mann_a3
_atom_type_scat_Cromer_Mann_a4
_atom_type_scat_Cromer_Mann_b1
_atom_type_scat_Cromer_Mann_b2
_atom_type_scat_Cromer_Mann_b3
_atom_type_scat_Cromer_Mann_b4
_atom_type_scat_Cromer_Mann_c
_atom_type_scat_source
_atom_type_scat_dispersion_source
C 0.01920 0.00962 2.31000 1.02000 1.58860 0.86500 20.84390 10.20750 0.56870 51.65120 0.21560 'International Tables Volume C Table 6.1.1.4 (pp. 500-502)' 'Henke, Gullikson and Davis, At. Data and Nucl. Data Tables, 1993, 54, 2'
F 0.07537 0.05506 3.53920 2.64120 1.51700 1.02430 10.28250 4.29440 0.26150 26.14760 0.27760 'International Tables Volume C Table 6.1.1.4 (pp. 500-502)' 'Henke, Gullikson and Davis, At. Data and Nucl. Data Tables, 1993, 54, 2'
H 0.00000 0.00000 0.49300 0.32291 0.14019 0.04081 10.51090 26.12570 3.14236 57.79970 0.00304 'International Tables Volume C Table 6.1.1.4 (pp. 500-502)' 'Henke, Gullikson and Davis, At. Data and Nucl. Data Tables, 1993, 54, 2'
O 0.05239 0.03377 3.04850 2.28680 1.54630 0.86700 13.27710 5.70110 0.32390 32.90890 0.25080 'International Tables Volume C Table 6.1.1.4 (pp. 500-502)' 'Henke, Gullikson and Davis, At. Data and Nucl. Data Tables, 1993, 54, 2'

loop_
_geom_angle_atom_site_label_1
_geom_angle_atom_site_label_2
_geom_angle_atom_site_label_3
_geom_angle
_geom_angle_site_symmetry_1
_geom_angle_site_symmetry_3
_geom_angle_publ_flag
C00V O005 C00O 115.8(3) . . ?
C00H C006 O001 123.4(3) . . ?
C00L C006 O001 122.4(3) . . ?
C00L C006 C00H 114.2(2) . . ?
C00B C007 C00A 101.9(2) . . ?
C00E C007 C00A 117.5(2) . . ?
C00E C007 C00B 101.9(2) . . ?
C00I C007 C00A 111.4(2) . . ?
C00I C007 C00B 112.5(2) . . ?
C00I C007 C00E 110.9(2) . . ?
C00F C009 H009 105.8(17) . . ?
C00H C009 H009 104.0(17) . . ?
C00H C009 C00F 111.7(2) . . ?
C00M C009 H009 108.3(19) . . ?
C00M C009 C00F 113.7(2) . . ?
C00M C009 C00H 112.6(2) . . ?
C007 C00A O003 123.4(2) . . ?
C00M C00A O003 121.9(3) . . ?
C00M C00A C007 114.4(3) . . ?
H00B C00B C007 104.8(14) . . ?
C00H C00B C007 111.6(2) . . ?
C00H C00B H00B 109.1(14) . . ?
C00Q C00B C007 104.5(2) . . ?
C00Q C00B H00B 104.6(13) . . ?
C00Q C00B C00H 121.0(2) . . ?
C00D C00C O004 123.6(3) . . ?
C00P C00C O004 122.0(3) . . ?
C00P C00C C00D 114.4(2) . . ?
H00a C00D C00C 108.2(17) . . ?
H00c C00D C00C 111.5(15) . . ?
H00c C00D H00a 104(2) . . ?
C00J C00D C00C 110.1(3) . . ?
C00J C00D H00a 112.3(17) . . ?
C00J C00D H00c 110.7(14) . . ?
H00E C00E C007 108.41(14) . . ?
C00K C00E C007 116.9(2) . . ?
C00K C00E H00E 108.41(16) . . ?
C00R C00E C007 101.9(2) . . ?
C00R C00E H00E 108.41(16) . . ?
C00R C00E C00K 112.4(2) . . ?
F1 C00E C007 107.6(19) . . ?
F1 C00E H00E 2.7(15) . . ?
F1 C00E C00K 106.9(17) . . ?
F1 C00E C00R 111.1(16) . . ?
C00G C00F C009 109.8(2) . . ?
C00J C00F C009 110.7(2) . . ?
C00J C00F C00G 108.0(2) . . ?
C00N C00F C009 111.3(2) . . ?
C00N C00F C00G 109.8(3) . . ?
C00N C00F C00J 107.1(2) . . ?
H00G C00G C00F 104.4(17) . . ?
C00L C00G C00F 112.6(2) . . ?
C00L C00G H00G 110.5(19) . . ?
C00P C00G C00F 114.4(2) . . ?
C00P C00G H00G 106.4(18) . . ?
C00P C00G C00L 108.2(2) . . ?
C009 C00H C006 107.6(2) . . ?
C00B C00H C006 115.6(2) . . ?
C00B C00H C009 108.9(2) . . ?
H00H C00H C006 106.0(18) . . ?
H00H C00H C009 106.7(16) . . ?
H00H C00H C00B 111.6(17) . . ?
H00d C00I C007 112(2) . . ?
H00f C00I C007 112.6(18) . . ?
H00f C00I H00d 106(3) . . ?
H00i C00I C007 109.9(17) . . ?
H00i C00I H00d 108(3) . . ?
H00i C00I H00f 109(3) . . ?
C00F C00J C00D 114.4(2) . . ?
H00j C00J C00D 113(2) . . ?
H00j C00J C00F 108(2) . . ?
H00k C00J C00D 107.2(18) . . ?
H00k C00J C00F 107.9(19) . . ?
H00k C00J H00j 106(2) . . ?
H00l C00K C00E 106.4(18) . . ?
C00S C00K C00E 112.9(2) . . ?
C00S C00K H00l 103.2(17) . . ?
C00U C00K C00E 113.8(3) . . ?
C00U C00K H00l 108.9(17) . . ?
C00U C00K C00S 110.9(3) . . ?
C00G C00L C006 109.7(2) . . ?
H00m C00L C006 111.1(18) . . ?
H00m C00L C00G 107.0(19) . . ?
H00n C00L C006 106.3(16) . . ?
H00n C00L C00G 110.4(16) . . ?
H00n C00L H00m 112(3) . . ?
C00A C00M C009 113.3(2) . . ?
H00o C00M C009 109.9(17) . . ?
H00o C00M C00A 108.7(16) . . ?
H00p C00M C009 114(2) . . ?
H00p C00M C00A 103.2(18) . . ?
H00p C00M H00o 107(2) . . ?
H00q C00N C00F 115.0(17) . . ?
H00r C00N C00F 111.9(18) . . ?
H00r C00N H00q 107(2) . . ?
H00s C00N C00F 106.0(18) . . ?
H00s C00N H00q 114(3) . . ?
H00s C00N H00r 103(2) . . ?
O008 C00O O005 123.3(3) . . ?
C00T C00O O005 111.5(3) . . ?
C00T C00O O008 125.1(4) . . ?
C00G C00P C00C 113.4(2) . . ?
H00t C00P C00C 105.8(16) . . ?
H00t C00P C00G 111.4(16) . . ?
H00u C00P C00C 105.5(19) . . ?
H00u C00P C00G 113.6(17) . . ?
H00u C00P H00t 107(2) . . ?
C00B C00Q F002 107.4(2) . . ?
H00v C00Q F002 115.05(15) . . ?
H00v C00Q C00B 110.47(16) . . ?
H00w C00Q F002 6.41(15) . . ?
H00w C00Q C00B 110.47(15) . . ?
H00w C00Q H00v 108.7 . . ?
C00R C00Q F002 106.7(2) . . ?
C00R C00Q C00B 106.3(2) . . ?
C00R C00Q H00v 110.47(17) . . ?
C00R C00Q H00w 110.47(15) . . ?
C00Q C00R C00E 107.3(2) . . ?
H00y C00R C00E 110.26(14) . . ?
H00y C00R C00Q 110.26(15) . . ?
H00x C00R C00E 110.26(16) . . ?
H00x C00R C00Q 110.26(17) . . ?
H00x C00R H00y 108.5 . . ?
F4 C00R C00E 108.1(4) . . ?
F4 C00R C00Q 100.2(9) . . ?
F4 C00R H00y 12.2(9) . . ?
F4 C00R H00x 119.7(8) . . ?
H00z C00S C00K 107.0(16) . . ?
H C00S C00K 112.9(16) . . ?
H C00S H00z 105(2) . . ?
C00T C00S C00K 115.6(3) . . ?
C00T C00S H00z 108.5(18) . . ?
C00T C00S H 107.0(16) . . ?
C00S C00T C00O 109.2(3) . . ?
H00 C00T C00O 108.4(19) . . ?
H00 C00T C00S 114(2) . . ?
Ha C00T C00O 110.5(16) . . ?
Ha C00T C00S 107.3(19) . . ?
Ha C00T H00 107(3) . . ?
H1 C00U C00K 108(2) . . ?
Hb C00U C00K 115(2) . . ?
Hb C00U H1 113(3) . . ?
Hc C00U C00K 106(2) . . ?
Hc C00U H1 108(3) . . ?
Hc C00U Hb 107(2) . . ?
H2 C00V O005 109.5 . . ?
Hd C00V O005 109.5 . . ?
Hd C00V H2 109.5 . . ?
He C00V O005 109.5 . . ?
He C00V H2 109.5 . . ?
He C00V Hd 109.5 . . ?

loop_
_geom_bond_atom_site_label_1
_geom_bond_atom_site_label_2
_geom_bond_distance
_geom_bond_site_symmetry_2
_geom_bond_publ_flag
O001 C006 1.213(3) . ?
F002 C00Q 1.437(3) . ?
O003 C00A 1.225(4) . ?
O004 C00C 1.216(3) . ?
O005 C00O 1.340(4) . ?
O005 C00V 1.453(4) . ?
C006 C00H 1.501(4) . ?
C006 C00L 1.505(4) . ?
C007 C00A 1.516(4) . ?
C007 C00B 1.568(4) . ?
C007 C00E 1.551(4) . ?
C007 C00I 1.537(4) . ?
O008 C00O 1.211(4) . ?
C009 H009 0.92(3) . ?
C009 C00F 1.557(4) . ?
C009 C00H 1.570(4) . ?
C009 C00M 1.540(4) . ?
C00A C00M 1.513(4) . ?
C00B H00B 1.05(3) . ?
C00B C00H 1.523(4) . ?
C00B C00Q 1.535(4) . ?
C00C C00D 1.501(4) . ?
C00C C00P 1.507(4) . ?
C00D H00a 0.98(3) . ?
C00D H00c 1.02(3) . ?
C00D C00J 1.529(4) . ?
C00E H00E 1.0000 . ?
C00E C00K 1.537(4) . ?
C00E C00R 1.544(4) . ?
C00E F1 1.49(3) . ?
C00F C00G 1.544(4) . ?
C00F C00J 1.545(4) . ?
C00F C00N 1.535(4) . ?
C00G H00G 0.99(3) . ?
C00G C00L 1.545(4) . ?
C00G C00P 1.540(4) . ?
C00H H00H 0.97(3) . ?
C00I H00d 0.96(4) . ?
C00I H00f 0.98(3) . ?
C00I H00i 1.05(4) . ?
C00J H00j 0.97(4) . ?
C00J H00k 0.99(3) . ?
C00K H00l 1.01(3) . ?
C00K C00S 1.535(4) . ?
C00K C00U 1.528(5) . ?
C00L H00m 1.03(4) . ?
C00L H00n 0.95(3) . ?
C00M H00o 0.99(3) . ?
C00M H00p 0.98(3) . ?
C00N H00q 0.98(3) . ?
C00N H00r 1.05(3) . ?
C00N H00s 0.95(3) . ?
C00O C00T 1.497(4) . ?
C00P H00t 1.06(3) . ?
C00P H00u 0.98(3) . ?
C00Q H00v 0.9900 . ?
C00Q H00w 0.9900 . ?
C00Q C00R 1.524(4) . ?
C00R H00y 0.9900 . ?
C00R H00x 0.9900 . ?
C00R F4 1.372(16) . ?
C00S H00z 1.04(3) . ?
C00S H 1.08(3) . ?
C00S C00T 1.533(4) . ?
C00T H00 1.08(4) . ?
C00T Ha 1.04(3) . ?
C00U H1 0.96(5) . ?
C00U Hb 1.11(3) . ?
C00U Hc 1.05(4) . ?
C00V H2 1.09(3) . ?
C00V Hd 1.09(3) . ?
C00V He 1.09(3) . ?

loop_
_geom_torsion_atom_site_label_1
_geom_torsion_atom_site_label_2
_geom_torsion_atom_site_label_3
_geom_torsion_atom_site_label_4
_geom_torsion
_geom_torsion_site_symmetry_1
_geom_torsion_site_symmetry_2
_geom_torsion_site_symmetry_3
_geom_torsion_site_symmetry_4
_geom_torsion_publ_flag
O001 C006 C00H C009 118.0(3) . . . . ?
O001 C006 C00H C00B -3.9(3) . . . . ?
O001 C006 C00L C00G -119.3(3) . . . . ?
F002 C00Q C00B C007 -132.2(2) . . . . ?
F002 C00Q C00B C00H 101.1(2) . . . . ?
F002 C00Q C00R C00E 106.2(2) . . . . ?
F002 C00Q C00R F4 -6.6(5) . . . . ?
O003 C00A C007 C00B -111.7(3) . . . . ?
O003 C00A C007 C00E -1.4(3) . . . . ?
O003 C00A C007 C00I 128.2(3) . . . . ?
O003 C00A C00M C009 120.6(3) . . . . ?
O004 C00C C00D C00J 127.0(3) . . . . ?
O004 C00C C00P C00G -130.4(3) . . . . ?
O005 C00O C00T C00S -114.0(3) . . . . ?
C006 C00H C009 C00F 57.1(2) . . . . ?
C006 C00H C009 C00M -173.6(2) . . . . ?
C006 C00H C00B C007 -176.0(2) . . . . ?
C006 C00H C00B C00Q -52.6(3) . . . . ?
C006 C00L C00G C00F -53.8(3) . . . . ?
C006 C00L C00G C00P 73.6(3) . . . . ?
C007 C00A C00M C009 -53.8(2) . . . . ?
C007 C00B C00H C009 62.7(2) . . . . ?
C007 C00B C00Q C00R -18.3(2) . . . . ?
C007 C00E C00K C00S 172.3(3) . . . . ?
C007 C00E C00K C00U -60.1(3) . . . . ?
C007 C00E C00R C00Q 31.6(2) . . . . ?
C007 C00E C00R F4 138.9(10) . . . . ?
O008 C00O C00T C00S 62.7(4) . . . . ?
C009 C00F C00G C00L 53.0(3) . . . . ?
C009 C00F C00G C00P -71.1(2) . . . . ?
C009 C00F C00J C00D 65.2(2) . . . . ?
C009 C00H C00B C00Q -173.8(2) . . . . ?
C00B C00Q C00R C00E -8.2(2) . . . . ?
C00B C00Q C00R F4 -121.0(5) . . . . ?
C00C C00D C00J C00F 56.7(3) . . . . ?
C00C C00P C00G C00F -48.0(3) . . . . ?
C00C C00P C00G C00L -174.4(2) . . . . ?
C00D C00J C00F C00G -55.0(3) . . . . ?
C00D C00J C00F C00N -173.2(3) . . . . ?
C00E C00K C00S C00T 64.1(3) . . . . ?
C00K C00S C00T C00O 169.8(3) . . . . ?

loop_
_restr_U_iso_atom_site_label
_restr_U_iso_weight_param
F4 0.0100

loop_
_restr_U_similar_atom_site_label_1
_restr_U_similar_atom_site_label_2
_restr_U_similar_weight_param
C00E F1 0.0100
